data_1528441
loop_
_publ_author_name
'Dityat'yev, O.A.'
'Aldous, D.W.'
'Dolgikh, V.A.'
'Berdonosov, P.S.'
'Lightfoot, P.'

_publ_section_title
;
 On the crystal structures of Sr Te O3
;
_journal_name_full 'Solid State Sciences'
_journal_page_first 830
_journal_page_last 835
_journal_volume 8
_journal_year 2006
_chemical_formula_sum 'O3 Sr Te'
_chemical_name_systematic 'Sr Te O3'
_space_group_IT_number 15
_symmetry_space_group_name_Hall '-C 2yc'
_symmetry_space_group_name_H-M 'C 1 2/c 1'
_cell_angle_alpha 90
_cell_angle_beta 114.2637
_cell_angle_gamma 90
_cell_formula_units_Z 48
_cell_length_a 28.3409
_cell_length_b 5.9407
_cell_length_c 28.6585
_cell_volume 4398.853
_citation_journal_id_ASTM SSSCFJ
_cod_data_source_file Dityatyev_SSSCFJ_2006_1078.cif
_cod_data_source_block O3Sr1Te1
_cod_original_formula_sum 'O3 Sr1 Te1'
_cod_database_code 1528441

loop_
_symmetry_equiv_pos_as_xyz
x,y,z
-x,y,-z+1/2
-x,-y,-z
x,-y,z-1/2
x+1/2,y+1/2,z
-x+1/2,y+1/2,-z+1/2
-x+1/2,-y+1/2,-z
x+1/2,-y+1/2,z-1/2

loop_
_atom_site_label
_atom_site_type_symbol
_atom_site_fract_x
_atom_site_fract_y
_atom_site_fract_z
_atom_site_occupancy
_atom_site_U_iso_or_equiv
O1 O-2 0.1591 0.249 0.1362 1 0.0
Te3 Te+4 0.0096 0.242 0.6157 1 0.0
O15 O-2 0.4857 0.3835 0.6844 1 0.0
O13 O-2 0.1307 0.0022 0.5487 1 0.0
O7 O-2 0.0213 0.3156 0.6786 1 0.0
O10 O-2 0.3115 0.4095 0.0207 1 0.0
O18 O-2 0.0533 0.4809 0.6078 1 0.0
Te6 Te+4 0.4197 0.243 0.6775 1 0.0
Sr6 Sr+2 0.1447 0.2545 0.6356 1 0.0
O2 O-2 0.1637 0.478 0.2225 1 0.0
Sr3 Sr+2 0.0564 0.2133 0.0536 1 0.0
O17 O-2 0.4122 0.4953 0.7128 1 0.0
Te2 Te+4 0.2787 0.259 0.6406 1 0.0
O9 O-2 0.3051 0.2713 0.1135 1 0.0
Sr7 Sr+2 0.1618 0.2374 0.7876 1 0.0
Te1 Te+4 0.2032 0.2539 0.2127 1 0.0
O3 O-2 0.1597 0.9957 0.2123 1 0.0
O11 O-2 0.3378 0.0408 0.0479 1 0.0
O12 O-2 0.0372 0.1593 0.4913 1 0.0
O6 O-2 0.249 0.4755 0.6701 1 0.0
O4 O-2 0.2257 0.2176 0.5743 1 0.0
O16 O-2 0.4138 -0.0206 0.7146 1 0.0
O5 O-2 0.25 -0.0073 0.6615 1 0.0
O14 O-2 0.1196 0.4664 0.55 1 0.0
O8 O-2 0.0489 0.0376 0.6213 1 0.0
Te4 Te+4 0.3381 0.258 0.0739 1 0.0
Te5 Te+4 0.1041 0.243 0.4986 1 0.0
Sr5 Sr+2 0.0717 0.2532 0.1996 1 0.0
Sr4 Sr+2 0.2034 0.2639 0.077 1 0.0
Sr2 Sr+2 0.5 0.238 0.25 1 0.0
Sr1 Sr+2 0.25 0.25 0.5 1 0.0
